data_4111105
loop_
_publ_author_name
'Jillian A. Hatnean'
'Ritu Raturi'
'Julie Lefebvre'
'Daniel B. Leznoff'
'Gavin Lawes'
'Samuel A. Johnson'

_publ_section_title
;
 Assembly of Triangular Trimetallic Complexes by Triamidophosphine
 Ligands: Spin-Frustrated Mn2+ Plaquettes and Diamagnetic Mg2+ Analogues
 with a Combined Through-Space, Through-Bond Pathway for 31P-31P Spin-Spin
 Coupling
;
_journal_name_full 'Journal of the American Chemical Society'
_journal_page_first 14992
_journal_page_last 14999
_journal_paper_doi 10.1021/ja065597i
_journal_volume 128
_journal_year 2006
_chemical_formula_sum 'C72 H60 F36 Mg3 N6 O3 P2'
_chemical_formula_weight 1876.13
_chemical_name_systematic
;
 ?
;
_space_group_IT_number 148
_symmetry_cell_setting trigonal
_symmetry_space_group_name_Hall '-R 3'
_symmetry_space_group_name_H-M 'R -3 :H'
_atom_sites_solution_hydrogens geom
_atom_sites_solution_primary direct
_atom_sites_solution_secondary difmap
_audit_conform_dict_location ftp://ftp.iucr.org/pub/cif_core.dic
_audit_conform_dict_name cif_core.dic
_audit_conform_dict_version 2.2
_audit_creation_date 2006-09-12T15:31:02-00:00
_audit_creation_method 'WinGX routine CIF_UPDATE'
_cell_angle_alpha 90
_cell_angle_beta 90
_cell_angle_gamma 120
_cell_formula_units_Z 12
_cell_length_a 24.1481(11)
_cell_length_b 24.1481(11)
_cell_length_c 54.053(5)
_cell_measurement_reflns_used 6979
_cell_measurement_temperature 143(2)
_cell_measurement_theta_max 27.62
_cell_measurement_theta_min 2.12
_cell_volume 27297(3)
_computing_cell_refinement 'Bruker SMART'
_computing_data_collection 'Bruker SMART'
_computing_data_reduction 'Bruker SAINT'
_computing_molecular_graphics 'Bruker SHELXTL'
_computing_publication_material 'Bruker SHELXTL'
_computing_structure_refinement 'SHELXL-97 (Sheldrick, 1997)'
_computing_structure_solution 'Bruker SHELXTL'
_diffrn_ambient_temperature 143(2)
_diffrn_measured_fraction_theta_full 0.999
_diffrn_measured_fraction_theta_max 0.999
_diffrn_measurement_device_type 'CCD area detector'
_diffrn_measurement_method 'phi and omega scans'
_diffrn_radiation_monochromator graphite
_diffrn_radiation_type MoK\a
_diffrn_radiation_wavelength 0.71073
_diffrn_reflns_av_R_equivalents 0.0449
_diffrn_reflns_av_unetI/netI 0.0306
_diffrn_reflns_limit_h_max 28
_diffrn_reflns_limit_h_min -28
_diffrn_reflns_limit_k_max 28
_diffrn_reflns_limit_k_min -28
_diffrn_reflns_limit_l_max 64
_diffrn_reflns_limit_l_min -64
_diffrn_reflns_number 87852
_diffrn_reflns_theta_full 25
_diffrn_reflns_theta_max 25
_diffrn_reflns_theta_min 1.04
_exptl_absorpt_coefficient_mu 0.187
_exptl_absorpt_correction_T_max 0.9461
_exptl_absorpt_correction_T_min 0.929
_exptl_absorpt_correction_type multi-scan
_exptl_absorpt_process_details 'SADABS, BRUKER 2001'
_exptl_crystal_colour colorless
_exptl_crystal_density_diffrn 1.37
_exptl_crystal_description cut
_exptl_crystal_F_000 11376
_exptl_crystal_size_max 0.4
_exptl_crystal_size_mid 0.3
_exptl_crystal_size_min 0.3
_platon_squeeze_details ' ?'
_refine_diff_density_max 1.424
_refine_diff_density_min -1.007
_refine_diff_density_rms 0.131
_refine_ls_extinction_method none
_refine_ls_goodness_of_fit_ref 1.219
_refine_ls_hydrogen_treatment constr
_refine_ls_matrix_type full
_refine_ls_number_parameters 711
_refine_ls_number_reflns 10690
_refine_ls_number_restraints 0
_refine_ls_restrained_S_all 1.219
_refine_ls_R_factor_all 0.1218
_refine_ls_R_factor_gt 0.0982
_refine_ls_shift/su_max 0.001
_refine_ls_shift/su_mean 0
_refine_ls_structure_factor_coef Fsqd
_refine_ls_weighting_details 'calc w=1/[\s^2^(Fo^2^)+(0.2000P)^2^+0.0000P] where P=(Fo^2^+2Fc^2^)/3'
_refine_ls_weighting_scheme calc
_refine_ls_wR_factor_gt 0.2915
_refine_ls_wR_factor_ref 0.3128
_reflns_number_gt 7524
_reflns_number_total 10690
_reflns_threshold_expression >2sigma(I)
_cod_data_source_file ja065597isi20060914_095024.cif
_cod_data_source_block jhmgcf3s
_cod_original_sg_symbol_H-M 'R -3'
_cod_database_code 4111105

loop_
_symmetry_equiv_pos_as_xyz
'x, y, z'
'-y, x-y, z'
'-x+y, -x, z'
'x+2/3, y+1/3, z+1/3'
'-y+2/3, x-y+1/3, z+1/3'
'-x+y+2/3, -x+1/3, z+1/3'
'x+1/3, y+2/3, z+2/3'
'-y+1/3, x-y+2/3, z+2/3'
'-x+y+1/3, -x+2/3, z+2/3'
'-x, -y, -z'
'y, -x+y, -z'
'x-y, x, -z'
'-x+2/3, -y+1/3, -z+1/3'
'y+2/3, -x+y+1/3, -z+1/3'
'x-y+2/3, x+1/3, -z+1/3'
'-x+1/3, -y+2/3, -z+2/3'
'y+1/3, -x+y+2/3, -z+2/3'
'x-y+1/3, x+2/3, -z+2/3'

loop_
_atom_site_label
_atom_site_type_symbol
_atom_site_fract_x
_atom_site_fract_y
_atom_site_fract_z
_atom_site_U_iso_or_equiv
_atom_site_adp_type
_atom_site_occupancy
_atom_site_symmetry_multiplicity
_atom_site_calc_flag
_atom_site_refinement_flags
_atom_site_disorder_assembly
_atom_site_disorder_group
C45 C 0.9816(4) 0.0466(4) 0.23136(9) 0.101(2) Uani 1 1 d . . .
H45 H 0.9687 0.0778 0.2319 0.121 Uiso 1 1 calc R . .
C46 C 0.93578(9) -0.01936(12) 0.23097(4) 0.099(2) Uani 1 1 d . . .
H46 H 0.8916 -0.0323 0.2304 0.119 Uiso 1 1 calc R . .
F1 F 0.62520(9) 0.93964(12) 0.14367(4) 0.132(5) Uani 0.5 1 d PR A 1
F2 F 0.65318(9) 0.86681(12) 0.13602(4) 0.120(5) Uani 0.5 1 d PR A 1
F3 F 0.68088(9) 0.94895(12) 0.11317(4) 0.103(3) Uani 0.5 1 d PR A 1
F1B F 0.67117(9) 0.89020(12) 0.12357(4) 0.139(5) Uani 0.5 1 d PR A 2
F2B F 0.66903(9) 0.96989(12) 0.12226(4) 0.155(6) Uani 0.5 1 d PR A 2
F3B F 0.62017(9) 0.90444(12) 0.14968(4) 0.119(4) Uani 0.5 1 d PR A 2
F13 F 0.37341(9) 0.31271(12) 0.98414(4) 0.1336(16) Uiso 1 1 d R . .
F14 F 0.35944(9) 0.37542(12) 0.99945(4) 0.1375(19) Uani 1 1 d R . .
F15 F 0.31326(9) 0.28647(12) 1.01498(4) 0.230(4) Uani 1 1 d R . .
C54 C 0.01198(9) 0.12678(12) 0.00124(4) 0.070(4) Uiso 0.33 1 d PR . .
C53 C -0.04187(9) 0.07023(12) -0.00235(4) 0.061(4) Uiso 0.33 1 d PR . .
C55 C 0.01242(9) 0.17808(12) 0.00784(4) 0.074(4) Uiso 0.33 1 d PR . .
C56 C -0.04516(9) 0.17644(12) 0.01606(4) 0.066(4) Uiso 0.33 1 d PR . .
C57 C -0.10344(9) 0.11825(12) 0.01236(4) 0.080(5) Uiso 0.33 1 d PR . .
C58 C 0.06560(9) 0.16406(12) -0.00255(4) 0.067(4) Uiso 0.33 1 d PR . .
C1 C 0.95182(19) 1.03192(19) 0.16599(7) 0.0360(8) Uani 1 1 d . . .
H1A H 0.9324 1.0106 0.1819 0.043 Uiso 1 1 calc R . .
H1B H 0.9783 1.0785 0.1689 0.043 Uiso 1 1 calc R . .
C2 C 0.84590(19) 1.00991(19) 0.15724(8) 0.0391(9) Uani 1 1 d . . .
C3 C 0.7900(2) 0.9791(2) 0.14326(8) 0.0452(10) Uani 1 1 d . . .
H3 H 0.7924 0.9671 0.1267 0.054 Uiso 1 1 calc R . .
C4 C 0.7309(2) 0.9653(2) 0.15275(9) 0.0550(12) Uani 1 1 d . A .
C5 C 0.7258(2) 0.9823(3) 0.17662(10) 0.0715(16) Uani 1 1 d . . .
H5 H 0.6855 0.9734 0.183 0.086 Uiso 1 1 calc R . .
C6 C 0.7792(3) 1.0120(3) 0.19085(10) 0.0671(15) Uani 1 1 d . . .
C7 C 0.8397(2) 1.0274(2) 0.18148(9) 0.0527(11) Uani 1 1 d . . .
H7 H 0.8766 1.0498 0.1916 0.063 Uiso 1 1 calc R . .
C8 C 0.6729(3) 0.9310(3) 0.13730(11) 0.0726(16) Uani 1 1 d . . .
C9 C 0.7753(3) 1.0307(4) 0.21663(14) 0.098(2) Uani 1 1 d . . .
C10 C 1.0143(2) 1.0765(2) 0.06848(8) 0.0429(10) Uiso 1 1 d . . .
H10A H 1.0536 1.1106 0.0606 0.052 Uiso 1 1 calc R . .
H10B H 0.9786 1.0825 0.0629 0.052 Uiso 1 1 calc R . .
C11 C 1.03173(17) 1.15021(18) 0.10131(7) 0.0367(9) Uani 1 1 d . . .
C12 C 1.03558(18) 1.1945(2) 0.08337(8) 0.0421(10) Uani 1 1 d . . .
H12 H 1.0331 1.1844 0.0663 0.051 Uiso 1 1 calc R . .
C13 C 1.04313(19) 1.25395(19) 0.09096(9) 0.0443(10) Uani 1 1 d . . .
C14 C 1.0477(2) 1.2699(2) 0.11528(9) 0.0502(11) Uani 1 1 d . . .
H14 H 1.0531 1.3102 0.12 0.06 Uiso 1 1 calc R . .
C15 C 1.04445(19) 1.22751(19) 0.13304(8) 0.0428(10) Uani 1 1 d . . .
C16 C 1.03717(19) 1.16870(19) 0.12585(8) 0.0407(9) Uani 1 1 d . . .
H16 H 1.0359 1.1403 0.1383 0.049 Uiso 1 1 calc R . .
C17 C 1.0431(2) 1.2977(2) 0.07100(10) 0.0604(13) Uani 1 1 d . . .
C18 C 1.0475(3) 1.2428(2) 0.15925(10) 0.0589(13) Uani 1 1 d . . .
N1 N 0.90290(15) 1.01838(15) 0.14768(6) 0.0356(7) Uani 1 1 d . . .
N2 N 1.02146(15) 1.08888(16) 0.09551(6) 0.0369(8) Uani 1 1 d . . .
F4 F 0.7215(3) 0.9869(3) 0.22815(10) 0.172(3) Uani 1 1 d . . .
F5 F 0.7653(3) 1.0806(3) 0.21733(9) 0.148(2) Uani 1 1 d . . .
F6 F 0.8239(3) 1.0481(5) 0.23009(8) 0.221(4) Uani 1 1 d . . .
F7 F 0.98404(15) 1.28091(17) 0.06446(7) 0.0887(11) Uani 1 1 d . . .
F8 F 1.07309(16) 1.29567(15) 0.05076(6) 0.0794(10) Uani 1 1 d . . .
F9 F 1.06950(18) 1.35711(15) 0.07814(7) 0.0871(10) Uani 1 1 d . . .
F10 F 1.0781(4) 1.3029(2) 0.16434(9) 0.197(4) Uani 1 1 d . . .
F11 F 1.0677(2) 1.2145(2) 0.17381(6) 0.1092(14) Uani 1 1 d . . .
F12 F 0.9907(3) 1.2264(4) 0.16830(8) 0.170(3) Uani 1 1 d . . .
Mg1 Mg 0.93110(6) 1.02071(6) 0.11208(2) 0.0325(3) Uani 1 1 d . . .
P1 P 1 1 0.15273(3) 0.0306(4) Uani 1 3 d S . .
P2 P 1 1 0.05557(3) 0.0452(5) Uani 1 3 d S . .
C23 C 0.62960(19) 0.37656(19) 1.03706(7) 0.0353(8) Uani 1 1 d . . .
H23A H 0.6076 0.3563 1.0527 0.042 Uiso 1 1 calc R . .
H23B H 0.6622 0.4216 1.0404 0.042 Uiso 1 1 calc R . .
C24 C 0.53100(19) 0.37153(18) 1.02855(7) 0.0396(9) Uani 1 1 d . . .
C25 C 0.4765(2) 0.3516(2) 1.01353(8) 0.0466(10) Uani 1 1 d . . .
H25 H 0.4784 0.3427 0.9965 0.056 Uiso 1 1 calc R . .
C26 C 0.4206(2) 0.3448(2) 1.02312(9) 0.0510(11) Uani 1 1 d . . .
C27 C 0.4149(2) 0.3567(2) 1.04769(10) 0.0546(12) Uani 1 1 d . . .
H27 H 0.3758 0.351 1.0542 0.066 Uiso 1 1 calc R . .
C28 C 0.4687(2) 0.3775(2) 1.06227(9) 0.0524(11) Uani 1 1 d . . .
C29 C 0.5255(2) 0.3860(2) 1.05306(8) 0.0420(9) Uani 1 1 d . . .
H29 H 0.5617 0.402 1.0636 0.05 Uiso 1 1 calc R . .
C30 C 0.3635(2) 0.3241(3) 1.00706(11) 0.0693(15) Uani 1 1 d . . .
C31 C 0.4646(3) 0.3895(4) 1.08945(10) 0.0747(17) Uani 1 1 d . . .
N3 N 0.58381(16) 0.37284(16) 1.01856(6) 0.0395(8) Uani 1 1 d . . .
F16 F 0.4518(4) 0.3422(3) 1.10303(8) 0.186(3) Uani 1 1 d . . .
F17 F 0.4209(2) 0.4045(3) 1.09430(8) 0.142(2) Uani 1 1 d . . .
F18 F 0.5173(2) 0.4361(3) 1.09825(8) 0.151(2) Uani 1 1 d . . .
Mg2 Mg 0.60950(7) 0.36966(7) 0.98283(2) 0.0468(4) Uani 1 1 d . . .
P3 P 0.6667 0.3333 1.02353(3) 0.0350(4) Uani 1 3 d S . .
C32 C 0.5864(3) 0.2820(3) 0.93964(9) 0.0740(16) Uani 1 1 d . . .
H32A H 0.5576 0.2956 0.9321 0.089 Uiso 1 1 calc R . .
H32B H 0.5715 0.2379 0.9338 0.089 Uiso 1 1 calc R . .
C33 C 0.5107(2) 0.2357(2) 0.97264(9) 0.0536(12) Uani 1 1 d . . .
C34 C 0.4618(3) 0.2029(2) 0.95535(10) 0.0653(15) Uani 1 1 d . . .
H34 H 0.4712 0.2087 0.9382 0.078 Uiso 1 1 calc R . .
C35 C 0.3990(3) 0.1613(2) 0.96330(12) 0.0651(15) Uani 1 1 d . . .
C36 C 0.3838(3) 0.1507(2) 0.98729(13) 0.0681(16) Uani 1 1 d . . .
H36 H 0.3412 0.1216 0.9922 0.082 Uiso 1 1 calc R . .
C37 C 0.4317(2) 0.1833(2) 1.00511(10) 0.0560(12) Uani 1 1 d . . .
C38 C 0.4940(2) 0.2256(2) 0.99744(9) 0.0526(11) Uani 1 1 d . . .
H38 H 0.526 0.2481 1.0096 0.063 Uiso 1 1 calc R . .
C39 C 0.3494(4) 0.1240(3) 0.94405(14) 0.095(3) Uani 1 1 d . . .
C40 C 0.4176(2) 0.1723(3) 1.03193(12) 0.0701(15) Uani 1 1 d . . .
N4 N 0.5757(2) 0.2786(2) 0.96648(7) 0.0575(10) Uani 1 1 d . . .
F19 F 0.3556(2) 0.16008(18) 0.92419(8) 0.1061(14) Uani 1 1 d . . .
F20 F 0.2898(2) 0.09761(19) 0.95257(9) 0.1183(17) Uani 1 1 d . . .
F21 F 0.3587(3) 0.07699(19) 0.93492(9) 0.140(2) Uani 1 1 d . . .
F22 F 0.45540(19) 0.21885(16) 1.04641(6) 0.0968(12) Uani 1 1 d . . .
F23 F 0.4228(4) 0.1244(2) 1.04012(10) 0.179(3) Uani 1 1 d . . .
F24 F 0.3593(2) 0.1574(5) 1.03766(10) 0.222(4) Uani 1 1 d . . .
P4 P 0.6667 0.3333 0.92633(4) 0.0850(9) Uani 1 3 d S . .
C19 C 0.8318(2) 1.0204(3) 0.07402(10) 0.0632(14) Uani 1 1 d . . .
H19A H 0.8014 0.9753 0.0783 0.076 Uiso 1 1 calc R . .
H19B H 0.8542 1.0216 0.0585 0.076 Uiso 1 1 calc R . .
C20 C 0.7973(3) 1.0578(3) 0.07117(13) 0.0844(19) Uani 1 1 d . . .
C21 C 0.8103(7) 1.0974(7) 0.0941(3) 0.079(5) Uiso 0.47(2) 1 d P . .
C21B C 0.8400(6) 1.1203(5) 0.0820(2) 0.065(4) Uiso 0.53(2) 1 d P . .
C22 C 0.8721(2) 1.1065(2) 0.10332(10) 0.0560(12) Uani 1 1 d . . .
O1 O 0.87753(13) 1.05183(13) 0.09406(5) 0.0431(7) Uani 1 1 d . . .
C41 C 0.5186(3) 0.3889(3) 0.94510(11) 0.0844(19) Uani 1 1 d . . .
H41A H 0.4826 0.3463 0.9496 0.101 Uiso 1 1 calc R . .
H41B H 0.5372 0.385 0.9293 0.101 Uiso 1 1 calc R . .
C42 C 0.4962(4) 0.4362(3) 0.94263(13) 0.097(2) Uani 1 1 d . . .
H42A H 0.4496 0.4143 0.9397 0.117 Uiso 1 1 calc R . .
H42B H 0.5184 0.4662 0.9288 0.117 Uiso 1 1 calc R . .
C43 C 0.5133(3) 0.4717(3) 0.96745(13) 0.0753(17) Uani 1 1 d . . .
H43A H 0.5201 0.5155 0.9657 0.09 Uiso 1 1 calc R . .
H43B H 0.4798 0.4482 0.98 0.09 Uiso 1 1 calc R . .
C44 C 0.5735(2) 0.4728(2) 0.97365(10) 0.0597(13) Uani 1 1 d . . .
H44A H 0.6103 0.5097 0.9656 0.072 Uiso 1 1 calc R . .
H44B H 0.5805 0.4763 0.9918 0.072 Uiso 1 1 calc R . .
O2 O 0.56695(16) 0.41315(16) 0.96458(6) 0.0600(9) Uani 1 1 d . . .

loop_
_atom_site_aniso_label
_atom_site_aniso_U_11
_atom_site_aniso_U_22
_atom_site_aniso_U_33
_atom_site_aniso_U_23
_atom_site_aniso_U_13
_atom_site_aniso_U_12
C45 0.131(7) 0.162(8) 0.027(3) 0.000(4) 0.002(4) 0.086(7)
C46 0.110(6) 0.153(8) 0.030(3) -0.003(4) 0.005(3) 0.063(6)
F1 0.093(7) 0.201(13) 0.150(10) -0.089(9) -0.044(7) 0.109(8)
F2 0.100(7) 0.063(5) 0.173(11) -0.003(6) -0.070(7) 0.024(4)
F3 0.069(5) 0.121(8) 0.082(5) -0.009(5) -0.015(4) 0.019(5)
F1B 0.105(7) 0.176(11) 0.174(11) -0.108(11) -0.085(8) 0.099(8)
F2B 0.107(8) 0.169(10) 0.171(11) 0.034(10) -0.076(8) 0.055(8)
F3B 0.034(4) 0.179(11) 0.093(6) -0.001(6) 0.006(4) 0.016(5)
F14 0.097(3) 0.139(4) 0.171(5) 0.027(3) -0.052(3) 0.055(3)
F15 0.052(2) 0.275(7) 0.176(5) 0.130(5) -0.064(3) -0.058(3)
C1 0.042(2) 0.039(2) 0.0311(19) -0.0023(16) 0.0020(16) 0.0227(18)
C2 0.039(2) 0.040(2) 0.046(2) -0.0015(18) 0.0029(18) 0.0255(18)
C3 0.048(2) 0.052(3) 0.046(2) -0.0047(19) -0.0018(19) 0.033(2)
C4 0.046(3) 0.069(3) 0.062(3) -0.004(2) -0.004(2) 0.038(2)
C5 0.048(3) 0.115(5) 0.066(3) -0.014(3) 0.004(2) 0.053(3)
C6 0.065(3) 0.093(4) 0.066(3) -0.020(3) -0.001(3) 0.057(3)
C7 0.053(3) 0.065(3) 0.051(3) -0.017(2) -0.004(2) 0.038(2)
C8 0.051(3) 0.104(5) 0.074(4) -0.019(4) -0.009(3) 0.047(3)
C9 0.059(4) 0.153(7) 0.103(5) -0.044(5) 0.008(4) 0.068(4)
C11 0.0296(19) 0.034(2) 0.046(2) 0.0071(17) 0.0021(16) 0.0157(16)
C12 0.037(2) 0.046(2) 0.043(2) 0.0120(18) 0.0050(17) 0.0207(19)
C13 0.034(2) 0.040(2) 0.063(3) 0.013(2) 0.0070(19) 0.0217(19)
C14 0.049(3) 0.039(2) 0.068(3) 0.005(2) 0.004(2) 0.026(2)
C15 0.038(2) 0.035(2) 0.055(3) -0.0008(18) -0.0008(19) 0.0175(18)
C16 0.042(2) 0.039(2) 0.043(2) 0.0093(18) 0.0025(18) 0.0218(19)
C17 0.058(3) 0.061(3) 0.073(3) 0.025(3) 0.017(3) 0.038(3)
C18 0.075(3) 0.046(3) 0.062(3) -0.003(2) 0.000(3) 0.035(3)
N1 0.0402(18) 0.0382(17) 0.0315(17) -0.0029(13) -0.0024(13) 0.0219(15)
N2 0.0416(18) 0.0436(19) 0.0270(16) 0.0037(13) -0.0002(13) 0.0224(15)
F4 0.164(5) 0.209(6) 0.111(4) -0.046(4) 0.049(4) 0.069(5)
F5 0.160(5) 0.179(5) 0.129(4) -0.080(4) -0.002(3) 0.103(4)
F6 0.159(5) 0.512(13) 0.080(3) -0.133(5) -0.043(3) 0.234(7)
F7 0.065(2) 0.103(3) 0.106(3) 0.043(2) -0.0054(18) 0.0475(19)
F8 0.099(2) 0.080(2) 0.078(2) 0.0421(17) 0.0334(18) 0.059(2)
F9 0.110(3) 0.0520(19) 0.107(3) 0.0279(17) 0.011(2) 0.0471(19)
F10 0.371(10) 0.074(3) 0.085(3) -0.029(2) -0.021(4) 0.066(4)
F11 0.175(4) 0.146(4) 0.063(2) -0.034(2) -0.034(2) 0.122(3)
F12 0.147(4) 0.339(9) 0.072(3) -0.032(4) 0.004(3) 0.157(6)
Mg1 0.0349(7) 0.0350(7) 0.0285(7) -0.0016(5) -0.0033(5) 0.0182(6)
P1 0.0331(6) 0.0331(6) 0.0258(8) 0 0 0.0165(3)
P2 0.0545(7) 0.0545(7) 0.0265(9) 0 0 0.0273(4)
C23 0.040(2) 0.038(2) 0.0308(19) -0.0032(16) -0.0041(16) 0.0217(18)
C24 0.039(2) 0.032(2) 0.042(2) 0.0093(17) 0.0010(17) 0.0134(17)
C25 0.045(2) 0.040(2) 0.050(2) 0.0063(19) -0.0086(19) 0.018(2)
C26 0.042(2) 0.040(2) 0.071(3) 0.012(2) -0.003(2) 0.020(2)
C27 0.037(2) 0.052(3) 0.074(3) 0.019(2) 0.004(2) 0.021(2)
C28 0.043(2) 0.054(3) 0.059(3) 0.017(2) 0.009(2) 0.023(2)
C29 0.040(2) 0.044(2) 0.043(2) 0.0044(18) -0.0012(18) 0.0225(19)
C30 0.041(3) 0.078(4) 0.087(4) 0.002(3) -0.011(3) 0.028(3)
C31 0.076(4) 0.115(5) 0.058(3) 0.003(3) 0.013(3) 0.066(4)
N3 0.0398(18) 0.0428(19) 0.0353(18) 0.0015(14) -0.0062(14) 0.0203(16)
F16 0.364(10) 0.159(5) 0.064(3) 0.054(3) 0.068(4) 0.153(6)
F17 0.109(3) 0.258(6) 0.102(3) -0.033(3) 0.008(2) 0.125(4)
F18 0.082(3) 0.259(7) 0.079(3) -0.073(4) -0.004(2) 0.061(4)
Mg2 0.0557(9) 0.0531(9) 0.0329(8) 0.0026(6) -0.0037(6) 0.0282(7)
P3 0.0382(6) 0.0382(6) 0.0287(9) 0 0 0.0191(3)
C32 0.098(4) 0.091(4) 0.033(2) -0.008(3) -0.014(3) 0.047(4)
C33 0.061(3) 0.049(3) 0.056(3) -0.016(2) -0.023(2) 0.031(2)
C34 0.095(4) 0.059(3) 0.059(3) -0.023(2) -0.040(3) 0.051(3)
C35 0.075(4) 0.040(3) 0.086(4) -0.016(3) -0.042(3) 0.033(3)
C36 0.054(3) 0.040(3) 0.114(5) -0.021(3) -0.039(3) 0.027(2)
C37 0.048(3) 0.042(2) 0.078(3) -0.010(2) -0.020(2) 0.023(2)
C38 0.056(3) 0.046(3) 0.052(3) -0.012(2) -0.020(2) 0.022(2)
C39 0.124(6) 0.055(3) 0.124(6) -0.036(4) -0.079(5) 0.058(4)
C40 0.041(3) 0.049(3) 0.092(4) -0.004(3) 0.002(3) 0.001(2)
N4 0.073(3) 0.067(3) 0.034(2) -0.0117(17) -0.0152(18) 0.036(2)
F19 0.132(3) 0.093(3) 0.114(3) -0.044(2) -0.089(3) 0.072(2)
F20 0.085(3) 0.078(2) 0.161(4) -0.020(2) -0.080(3) 0.017(2)
F21 0.205(5) 0.095(3) 0.161(4) -0.079(3) -0.136(4) 0.107(3)
F22 0.103(3) 0.067(2) 0.069(2) -0.0014(17) 0.0017(19) 0.0032(19)
F23 0.340(9) 0.087(3) 0.111(4) 0.029(3) 0.055(5) 0.109(5)
F24 0.073(3) 0.431(12) 0.119(4) -0.050(6) -0.005(3) 0.093(5)
P4 0.1131(15) 0.1131(15) 0.0287(11) 0 0 0.0566(7)
C19 0.060(3) 0.066(3) 0.058(3) -0.011(2) -0.034(2) 0.027(3)
C20 0.090(4) 0.066(4) 0.106(5) -0.012(3) -0.048(4) 0.045(3)
C22 0.055(3) 0.046(3) 0.078(3) -0.007(2) -0.019(2) 0.034(2)
O1 0.0419(16) 0.0433(16) 0.0456(16) -0.0013(12) -0.0146(12) 0.0224(13)
C41 0.103(5) 0.091(4) 0.066(4) -0.002(3) -0.038(3) 0.053(4)
C42 0.113(5) 0.096(5) 0.095(5) 0.005(4) -0.044(4) 0.060(4)
C43 0.064(3) 0.060(3) 0.100(4) 0.013(3) -0.022(3) 0.030(3)
C44 0.056(3) 0.050(3) 0.067(3) 0.011(2) -0.007(2) 0.023(2)
O2 0.071(2) 0.063(2) 0.0470(18) 0.0043(15) -0.0150(16) 0.0334(18)

loop_
_atom_type_symbol
_atom_type_description
_atom_type_scat_dispersion_real
_atom_type_scat_dispersion_imag
_atom_type_scat_source
C C 0.0033 0.0016 'International Tables Vol C Tables 4.2.6.8 and 6.1.1.4'
H H 0 0 'International Tables Vol C Tables 4.2.6.8 and 6.1.1.4'
N N 0.0061 0.0033 'International Tables Vol C Tables 4.2.6.8 and 6.1.1.4'
O O 0.0106 0.006 'International Tables Vol C Tables 4.2.6.8 and 6.1.1.4'
F F 0.0171 0.0103 'International Tables Vol C Tables 4.2.6.8 and 6.1.1.4'
Mg Mg 0.0486 0.0363 'International Tables Vol C Tables 4.2.6.8 and 6.1.1.4'
P P 0.1023 0.0942 'International Tables Vol C Tables 4.2.6.8 and 6.1.1.4'

loop_
_geom_angle_atom_site_label_1
_geom_angle_atom_site_label_2
_geom_angle_atom_site_label_3
_geom_angle
_geom_angle_site_symmetry_1
_geom_angle_site_symmetry_3
C46 C45 C46 118.3(6) 3_765 .
C45 C46 C45 121.6(6) 2_645 .
C58 C54 C55 80.5 . .
C58 C54 C53 153.1 . .
C55 C54 C53 123.8 . .
C58 C54 C53 54.80(8) . 11
C55 C54 C53 127.86(7) . 11
C53 C54 C53 106.72(6) . 11
C58 C53 C54 118.85(12) 12 .
C58 C53 C54 45.38(8) 12 12
C54 C53 C54 163.05(12) . 12
C54 C55 C56 121.1 . .
C54 C55 C58 46.6 . .
C56 C55 C58 167.6 . .
C57 C56 C55 116.7 . .
C56 C57 C58 116.56(10) . 12
C54 C58 C53 79.82(11) . 11
C54 C58 C57 156.12(11) . 11
C53 C58 C57 122.1(2) 11 11
C54 C58 C55 53 . .
C53 C58 C55 125.83(15) 11 .
C57 C58 C55 110.04(10) 11 .
N1 C1 P1 104.8(2) . .
N1 C2 C3 120.1(4) . .
N1 C2 C7 123.3(4) . .
C3 C2 C7 116.5(4) . .
C4 C3 C2 122.1(4) . .
C5 C4 C3 120.5(4) . .
C5 C4 C8 119.7(4) . .
C3 C4 C8 119.8(4) . .
C6 C5 C4 119.0(4) . .
C5 C6 C7 121.4(4) . .
C5 C6 C9 120.4(5) . .
C7 C6 C9 118.2(5) . .
C2 C7 C6 120.4(4) . .
F1B C8 F2B 102.8(5) . .
F1B C8 F3B 106.7(5) . .
F2B C8 F3B 106.2(4) . .
F1B C8 F1 127.5(5) . .
F2B C8 F1 70.1(3) . .
F3B C8 F1 38.54(17) . .
F1B C8 F3 67.3(3) . .
F2B C8 F3 37.5(2) . .
F3B C8 F3 127.2(4) . .
F1 C8 F3 101.4(4) . .
F1B C8 F2 37.4(2) . .
F2B C8 F2 133.1(5) . .
F3B C8 F2 76.5(4) . .
F1 C8 F2 110.7(5) . .
F3 C8 F2 103.0(4) . .
F1B C8 C4 115.9(4) . .
F2B C8 C4 110.2(5) . .
F3B C8 C4 114.1(5) . .
F1 C8 C4 115.1(5) . .
F3 C8 C4 114.9(5) . .
F2 C8 C4 110.8(5) . .
F6 C9 F5 103.9(7) . .
F6 C9 F4 111.5(8) . .
F5 C9 F4 99.0(5) . .
F6 C9 C6 117.0(5) . .
F5 C9 C6 111.5(7) . .
F4 C9 C6 112.2(6) . .
N2 C10 P2 121.4(3) . .
C16 C11 N2 119.4(3) . .
C16 C11 C12 117.0(4) . .
N2 C11 C12 123.6(4) . .
C11 C12 C13 119.7(4) . .
C14 C13 C12 121.3(4) . .
C14 C13 C17 121.4(4) . .
C12 C13 C17 117.3(4) . .
C13 C14 C15 119.8(4) . .
C14 C15 C16 119.6(4) . .
C14 C15 C18 120.8(4) . .
C16 C15 C18 119.6(4) . .
C11 C16 C15 122.5(4) . .
F9 C17 F7 106.1(4) . .
F9 C17 F8 108.0(4) . .
F7 C17 F8 107.1(5) . .
F9 C17 C13 112.8(5) . .
F7 C17 C13 110.8(4) . .
F8 C17 C13 111.8(4) . .
F10 C18 F11 108.2(5) . .
F10 C18 F12 100.6(6) . .
F11 C18 F12 103.1(5) . .
F10 C18 C15 115.0(5) . .
F11 C18 C15 116.3(4) . .
F12 C18 C15 111.9(5) . .
C2 N1 C1 114.6(3) . .
C2 N1 Mg1 130.6(3) . .
C1 N1 Mg1 114.6(2) . .
C11 N2 C10 111.9(3) . .
C11 N2 Mg1 113.2(2) . 3_675
C10 N2 Mg1 113.2(2) . 3_675
C11 N2 Mg1 106.7(2) . .
C10 N2 Mg1 106.4(2) . .
Mg1 N2 Mg1 104.66(14) 3_675 .
N1 Mg1 O1 101.36(13) . .
N1 Mg1 N2 117.71(13) . 2_765
O1 Mg1 N2 107.38(13) . 2_765
N1 Mg1 N2 127.56(14) . .
O1 Mg1 N2 96.09(13) . .
N2 Mg1 N2 102.97(18) 2_765 .
N1 Mg1 P1 59.94(9) . .
O1 Mg1 P1 159.23(10) . .
N2 Mg1 P1 90.51(9) 2_765 .
N2 Mg1 P1 89.86(9) . .
N1 Mg1 Mg1 108.29(9) . 3_675
O1 Mg1 Mg1 133.40(10) . 3_675
N2 Mg1 Mg1 89.75(9) 2_765 3_675
N2 Mg1 Mg1 37.33(9) . 3_675
P1 Mg1 Mg1 54.77(2) . 3_675
N1 Mg1 Mg1 102.68(9) . 2_765
O1 Mg1 Mg1 144.85(9) . 2_765
N2 Mg1 Mg1 38.01(9) 2_765 2_765
N2 Mg1 Mg1 89.20(9) . 2_765
P1 Mg1 Mg1 54.77(2) . 2_765
Mg1 Mg1 Mg1 60 3_675 2_765
C1 P1 C1 105.70(14) 3_675 2_765
C1 P1 C1 105.70(14) 3_675 .
C1 P1 C1 105.70(14) 2_765 .
C1 P1 Mg1 71.88(12) 3_675 3_675
C1 P1 Mg1 133.66(13) 2_765 3_675
C1 P1 Mg1 119.72(13) . 3_675
C1 P1 Mg1 119.72(13) 3_675 2_765
C1 P1 Mg1 71.88(12) 2_765 2_765
C1 P1 Mg1 133.66(13) . 2_765
Mg1 P1 Mg1 70.47(5) 3_675 2_765
C1 P1 Mg1 133.66(13) 3_675 .
C1 P1 Mg1 119.72(13) 2_765 .
C1 P1 Mg1 71.88(12) . .
Mg1 P1 Mg1 70.47(5) 3_675 .
Mg1 P1 Mg1 70.47(5) 2_765 .
C10 P2 C10 106.49(15) 3_675 .
C10 P2 C10 106.49(15) 3_675 2_765
C10 P2 C10 106.49(15) . 2_765
N3 C23 P3 105.2(2) . .
N3 C24 C29 125.0(4) . .
N3 C24 C25 118.7(4) . .
C29 C24 C25 116.3(4) . .
C26 C25 C24 121.1(4) . .
C25 C26 C27 122.1(4) . .
C25 C26 C30 120.6(5) . .
C27 C26 C30 117.3(4) . .
C26 C27 C28 116.8(4) . .
C29 C28 C27 122.3(5) . .
C29 C28 C31 118.7(4) . .
C27 C28 C31 119.0(5) . .
C28 C29 C24 121.3(4) . .
F15 C30 F13 114.0(5) . .
F15 C30 F14 107.4(4) . .
F13 C30 F14 90.5(4) . .
F15 C30 C26 118.2(5) . .
F13 C30 C26 112.6(4) . .
F14 C30 C26 110.5(4) . .
F16 C31 F18 105.2(6) . .
F16 C31 F17 105.7(6) . .
F18 C31 F17 105.4(6) . .
F16 C31 C28 113.6(6) . .
F18 C31 C28 113.2(5) . .
F17 C31 C28 113.0(5) . .
C24 N3 C23 113.5(3) . .
C24 N3 Mg2 131.9(3) . .
C23 N3 Mg2 114.5(2) . .
N3 Mg2 O2 101.32(15) . .
N3 Mg2 N4 117.83(16) . .
O2 Mg2 N4 107.41(16) . .
N3 Mg2 N4 127.61(16) . 3_665
O2 Mg2 N4 97.35(16) . 3_665
N4 Mg2 N4 102.0(2) . 3_665
N3 Mg2 P3 60.17(10) . .
O2 Mg2 P3 159.71(12) . .
N4 Mg2 P3 89.82(11) . .
N4 Mg2 P3 89.20(11) 3_665 .
N3 Mg2 Mg2 108.41(10) . 3_665
O2 Mg2 Mg2 133.93(12) . 3_665
N4 Mg2 Mg2 88.97(12) . 3_665
N4 Mg2 Mg2 36.60(11) 3_665 3_665
P3 Mg2 Mg2 54.69(3) . 3_665
N3 Mg2 Mg2 102.80(10) . 2_655
O2 Mg2 Mg2 144.21(11) . 2_655
N4 Mg2 Mg2 37.25(12) . 2_655
N4 Mg2 Mg2 88.45(12) 3_665 2_655
P3 Mg2 Mg2 54.69(3) . 2_655
Mg2 Mg2 Mg2 60 3_665 2_655
C23 P3 C23 105.14(14) 3_665 2_655
C23 P3 C23 105.14(14) 3_665 .
C23 P3 C23 105.14(14) 2_655 .
C23 P3 Mg2 120.52(13) 3_665 2_655
C23 P3 Mg2 72.20(12) 2_655 2_655
C23 P3 Mg2 133.58(13) . 2_655
C23 P3 Mg2 72.20(12) 3_665 3_665
C23 P3 Mg2 133.58(13) 2_655 3_665
C23 P3 Mg2 120.52(13) . 3_665
Mg2 P3 Mg2 70.61(6) 2_655 3_665
C23 P3 Mg2 133.58(13) 3_665 .
C23 P3 Mg2 120.52(13) 2_655 .
C23 P3 Mg2 72.20(12) . .
Mg2 P3 Mg2 70.61(6) 2_655 .
Mg2 P3 Mg2 70.61(6) 3_665 .
N4 C32 P4 121.2(4) . .
C38 C33 C34 117.2(5) . .
C38 C33 N4 118.2(4) . .
C34 C33 N4 124.6(5) . .
C33 C34 C35 120.3(5) . .
C36 C35 C34 121.9(5) . .
C36 C35 C39 119.9(6) . .
C34 C35 C39 118.0(6) . .
C35 C36 C37 119.2(6) . .
C38 C37 C36 119.4(5) . .
C38 C37 C40 119.2(4) . .
C36 C37 C40 121.3(5) . .
C33 C38 C37 121.9(4) . .
F20 C39 F19 109.3(5) . .
F20 C39 F21 108.5(6) . .
F19 C39 F21 103.9(6) . .
F20 C39 C35 113.3(7) . .
F19 C39 C35 111.7(6) . .
F21 C39 C35 109.7(5) . .
F22 C40 F23 103.1(6) . .
F22 C40 F24 106.8(6) . .
F23 C40 F24 104.1(7) . .
F22 C40 C37 115.8(4) . .
F23 C40 C37 112.2(5) . .
F24 C40 C37 113.6(5) . .
C33 N4 C32 111.8(4) . .
C33 N4 Mg2 111.7(3) . .
C32 N4 Mg2 112.8(3) . .
C33 N4 Mg2 106.3(3) . 2_655
C32 N4 Mg2 107.6(3) . 2_655
Mg2 N4 Mg2 106.15(17) . 2_655
C32 P4 C32 105.81(19) 2_655 .
C32 P4 C32 105.81(19) 2_655 3_665
C32 P4 C32 105.81(18) . 3_665
O1 C19 C20 105.3(4) . .
C21B C20 C21 36.3(6) . .
C21B C20 C19 105.1(6) . .
C21 C20 C19 107.1(6) . .
C21B C21 C22 74.0(13) . .
C21B C21 C20 69.5(12) . .
C22 C21 C20 104.4(10) . .
C21 C21B C20 74.2(12) . .
C21 C21B C22 70.2(12) . .
C20 C21B C22 104.7(8) . .
O1 C22 C21 106.6(6) . .
O1 C22 C21B 102.9(5) . .
C21 C22 C21B 35.8(6) . .
C19 O1 C22 109.5(3) . .
C19 O1 Mg1 128.1(3) . .
C22 O1 Mg1 121.6(2) . .
O2 C41 C42 106.2(5) . .
C41 C42 C43 104.5(5) . .
C44 C43 C42 101.2(5) . .
O2 C44 C43 106.7(4) . .
C44 O2 C41 108.1(4) . .
C44 O2 Mg2 120.7(3) . .
C41 O2 Mg2 130.2(3) . .

loop_
_geom_bond_atom_site_label_1
_geom_bond_atom_site_label_2
_geom_bond_distance
_geom_bond_site_symmetry_2
C45 C46 1.366(8) 3_765
C45 C46 1.413(9) .
C46 C45 1.366(8) 2_645
F1 C8 1.315(6) .
F2 C8 1.378(8) .
F3 C8 1.357(7) .
F1B C8 1.218(7) .
F2B C8 1.280(7) .
F3B C8 1.290(6) .
F13 C30 1.317(6) .
F14 C30 1.354(6) .
F15 C30 1.174(6) .
C54 C58 1.1677 .
C54 C55 1.2839 .
C54 C53 1.3482 .
C54 C53 1.615(3) 11
C53 C58 1.341(2) 12
C53 C54 1.615(3) 12
C55 C56 1.4411 .
C55 C58 1.5857 .
C56 C57 1.4205 .
C57 C58 1.437(3) 12
C58 C53 1.341(2) 11
C58 C57 1.437(3) 11
C1 N1 1.448(5) .
C1 P1 1.832(4) .
C2 N1 1.386(5) .
C2 C3 1.393(6) .
C2 C7 1.407(6) .
C3 C4 1.392(6) .
C4 C5 1.378(7) .
C4 C8 1.478(7) .
C5 C6 1.358(7) .
C6 C7 1.411(7) .
C6 C9 1.482(8) .
C9 F6 1.261(7) .
C9 F5 1.340(9) .
C9 F4 1.349(9) .
C10 N2 1.484(5) .
C10 P2 1.839(4) .
C11 C16 1.385(6) .
C11 N2 1.409(5) .
C11 C12 1.411(6) .
C12 C13 1.415(6) .
C13 C14 1.359(6) .
C13 C17 1.511(6) .
C14 C15 1.377(6) .
C15 C16 1.396(6) .
C15 C18 1.457(7) .
C17 F9 1.303(6) .
C17 F7 1.320(6) .
C17 F8 1.327(6) .
C18 F10 1.286(6) .
C18 F11 1.288(6) .
C18 F12 1.315(7) .
N1 Mg1 2.032(3) .
N2 Mg1 2.130(3) 3_675
N2 Mg1 2.164(3) .
Mg1 O1 2.039(3) .
Mg1 N2 2.130(3) 2_765
Mg1 P1 2.9458(16) .
Mg1 Mg1 3.399(2) 3_675
Mg1 Mg1 3.399(2) 2_765
P1 C1 1.832(4) 3_675
P1 C1 1.832(4) 2_765
P1 Mg1 2.9458(16) 3_675
P1 Mg1 2.9458(16) 2_765
P2 C10 1.839(4) 3_675
P2 C10 1.839(4) 2_765
C23 N3 1.460(5) .
C23 P3 1.833(4) .
C24 N3 1.370(5) .
C24 C29 1.393(6) .
C24 C25 1.410(6) .
C25 C26 1.378(6) .
C26 C27 1.381(7) .
C26 C30 1.488(7) .
C27 C28 1.382(7) .
C28 C29 1.375(6) .
C28 C31 1.510(7) .
C31 F16 1.261(7) .
C31 F18 1.296(8) .
C31 F17 1.299(7) .
N3 Mg2 2.042(4) .
Mg2 O2 2.052(3) .
Mg2 N4 2.119(4) .
Mg2 N4 2.152(4) 3_665
Mg2 P3 2.9539(18) .
Mg2 Mg2 3.414(3) 3_665
Mg2 Mg2 3.414(3) 2_655
P3 C23 1.833(4) 3_665
P3 C23 1.833(4) 2_655
P3 Mg2 2.9539(18) 2_655
P3 Mg2 2.9539(18) 3_665
C32 N4 1.468(6) .
C32 P4 1.847(6) .
C33 C38 1.386(7) .
C33 C34 1.401(6) .
C33 N4 1.421(7) .
C34 C35 1.404(8) .
C35 C36 1.337(9) .
C35 C39 1.499(8) .
C36 C37 1.405(7) .
C37 C38 1.394(7) .
C37 C40 1.482(8) .
C39 F20 1.332(9) .
C39 F19 1.343(8) .
C39 F21 1.357(7) .
C40 F22 1.298(6) .
C40 F23 1.299(8) .
C40 F24 1.305(7) .
N4 Mg2 2.152(4) 2_655
P4 C32 1.847(6) 2_655
P4 C32 1.847(6) 3_665
C19 O1 1.460(5) .
C19 C20 1.513(8) .
C20 C21B 1.458(12) .
C20 C21 1.498(15) .
C21 C21B 0.921(15) .
C21 C22 1.482(14) .
C21B C22 1.514(12) .
C22 O1 1.477(5) .
C41 O2 1.459(6) .
C41 C42 1.496(9) .
C42 C43 1.533(9) .
C43 C44 1.481(7) .
C44 O2 1.453(6) .

loop_
_platon_squeeze_void_nr
_platon_squeeze_void_average_x
_platon_squeeze_void_average_y
_platon_squeeze_void_average_z
_platon_squeeze_void_volume
_platon_squeeze_void_count_electrons
1 0.333 0.667 0.167 1181.9 431.3
2 0.000 1.000 0.500 1176.9 431.0
3 0.000 0.500 0.500 64.0 3.5
4 -0.333 0.333 0.833 1182.1 431.4
5 0.167 0.833 0.833 62.9 3.4
6 0.167 0.333 0.833 62.5 3.5
7 0.333 0.167 0.167 62.5 3.5
8 0.500 0.500 0.500 63.3 3.4
9 0.500 1.000 0.500 63.0 3.4
10 0.667 0.833 0.833 62.5 3.5
11 0.833 0.167 0.167 62.9 3.4
12 0.833 0.667 0.167 62.5 3.5
